data_4121363
loop_
_publ_author_name
'Javier Carreras'
'Gopinadhanpillai Gopakumar'
'Liangu Gu'
'Ana Gimeno'
'Pawel Linowski'
'Jekaterina Petu\<skova'
'Walter Thiel'
'Manuel Alcarazo'

_publ_section_title
;
 Polycationic Ligands in Gold Catalysis: Synthesis and Applications of
 Extremely \p-Acidic Catalysts
;
_journal_name_full 'Journal of the American Chemical Society'
_journal_page_first 18815
_journal_page_last 18823
_journal_paper_doi 10.1021/ja411146x
_journal_volume 135
_journal_year 2013
_chemical_absolute_configuration unk
_chemical_compound_source methanol
_chemical_formula_moiety 'C16 H14'
_chemical_formula_sum 'C16 H14'
_chemical_formula_weight 206.27
_space_group_IT_number 4
_symmetry_cell_setting monoclinic
_symmetry_Int_Tables_number 4
_symmetry_space_group_name_Hall 'P 2yb'
_symmetry_space_group_name_H-M 'P 1 21 1'
_atom_sites_solution_hydrogens geom
_atom_sites_solution_primary direct
_atom_sites_solution_secondary difmap
_audit_block_code GIM-GA-076-02
_audit_creation_date 2012-09-18
_audit_creation_method SHELXL-97
_cell_angle_alpha 90.00
_cell_angle_beta 108.2270(10)
_cell_angle_gamma 90.00
_cell_formula_units_Z 2
_cell_length_a 8.3090(8)
_cell_length_b 8.0817(7)
_cell_length_c 8.7050(8)
_cell_measurement_reflns_used 9858
_cell_measurement_temperature 100
_cell_measurement_theta_max 36.6395
_cell_measurement_theta_min 2.9586
_cell_volume 555.22(9)
_computing_cell_refinement 'SAINT software (Bruker AXS, 2004)'
_computing_data_collection 'APEX2 (Bruker AXS, 2008)'
_computing_data_reduction 'SAINT software (Bruker AXS, 2004)'
_computing_molecular_graphics 'DIAMOND (Crystal Impact GbR, 2005)'
_computing_structure_refinement 'SHELXL-97 (G. M. Sheldrick, 2008)'
_computing_structure_solution 'SHELXS-97 (G. M. Sheldrick, 2008)'
_diffrn_ambient_temperature 100
_diffrn_detector_area_resol_mean 66.67
_diffrn_measured_fraction_theta_full 0.999
_diffrn_measured_fraction_theta_max 0.999
_diffrn_measurement_device_type 'Bruker-AXS Kappa Mach3 APEX-II'
_diffrn_measurement_method 'CCD \f- and \w-scans'
_diffrn_radiation_monochromator 'Incoatec Helios mirrors'
_diffrn_radiation_source '0.2 x 2mm^2^ focus rotating anode'
_diffrn_radiation_type Mo-K\a
_diffrn_radiation_wavelength 0.71073
_diffrn_reflns_av_R_equivalents 0.0396
_diffrn_reflns_av_sigmaI/netI 0.0278
_diffrn_reflns_limit_h_max 13
_diffrn_reflns_limit_h_min -13
_diffrn_reflns_limit_k_max 13
_diffrn_reflns_limit_k_min -12
_diffrn_reflns_limit_l_max 14
_diffrn_reflns_limit_l_min -14
_diffrn_reflns_number 19639
_diffrn_reflns_theta_full 34.97
_diffrn_reflns_theta_max 34.97
_diffrn_reflns_theta_min 2.46
_exptl_absorpt_coefficient_mu 0.069
_exptl_absorpt_correction_T_max 0.98968
_exptl_absorpt_correction_T_min 0.97426
_exptl_absorpt_correction_type gaussian
_exptl_absorpt_process_details 'SADABS (Bruker AXS, 2008)'
_exptl_crystal_colour colourless
_exptl_crystal_density_diffrn 1.234
_exptl_crystal_description plate
_exptl_crystal_F_000 220
_exptl_crystal_size_max 0.39
_exptl_crystal_size_mid 0.36
_exptl_crystal_size_min 0.16
_refine_diff_density_max 0.438
_refine_diff_density_min -0.194
_refine_diff_density_rms 0.047
_refine_ls_abs_structure_details 'Flack H D (1983), Acta Cryst. A39, 876-881'
_refine_ls_abs_structure_Flack 0(8)
_refine_ls_extinction_method none
_refine_ls_goodness_of_fit_ref 1.085
_refine_ls_hydrogen_treatment constr
_refine_ls_matrix_type full
_refine_ls_number_parameters 147
_refine_ls_number_reflns 4809
_refine_ls_number_restraints 1
_refine_ls_restrained_S_all 1.084
_refine_ls_R_factor_all 0.0381
_refine_ls_R_factor_gt 0.0360
_refine_ls_shift/su_max 0.001
_refine_ls_shift/su_mean 0.000
_refine_ls_structure_factor_coef Fsqd
_refine_ls_weighting_details 'calc w=1/[\s^2^(Fo^2^)+(0.0665P)^2^+0.0395P] where P=(Fo^2^+2Fc^2^)/3'
_refine_ls_weighting_scheme calc
_refine_ls_wR_factor_gt 0.1003
_refine_ls_wR_factor_ref 0.1029
_reflns_number_gt 4635
_reflns_number_total 4809
_reflns_threshold_expression >2sigma(I)
_cod_data_source_file ja411146x_si_005.cif
_cod_data_source_block 7994sadabs
_cod_original_sg_symbol_Hall 'p 2yb'
_cod_original_sg_symbol_H-M 'P 21'
_cod_database_code 4121363

loop_
_symmetry_equiv_pos_as_xyz
'x, y, z'
'-x, y+1/2, -z'

loop_
_atom_site_label
_atom_site_type_symbol
_atom_site_fract_x
_atom_site_fract_y
_atom_site_fract_z
_atom_site_U_iso_or_equiv
_atom_site_adp_type
_atom_site_occupancy
_atom_site_symmetry_multiplicity
_atom_site_calc_flag
_atom_site_refinement_flags
C1 C 1.21185(9) 0.68687(9) 0.31337(8) 0.01533(12) Uani 1 1 d .
C2 C 1.32815(10) 0.75210(11) 0.45228(9) 0.02046(14) Uani 1 1 d .
H2 H 1.4433 0.7188 0.4801 0.025 Uiso 1 1 calc R
C3 C 1.28063(11) 0.86522(11) 0.55208(9) 0.02359(15) Uani 1 1 d .
H3 H 1.3636 0.9145 0.6413 0.028 Uiso 1 1 calc R
C4 C 1.11174(12) 0.90391(10) 0.51889(9) 0.02191(15) Uani 1 1 d .
H4 H 1.0769 0.9733 0.5907 0.026 Uiso 1 1 calc R
C5 C 0.99036(10) 0.84139(9) 0.37924(8) 0.01729(12) Uani 1 1 d .
C6 C 0.81308(11) 0.86354(11) 0.35915(10) 0.02168(14) Uani 1 1 d .
H6 H 0.7796 0.9313 0.4330 0.026 Uiso 1 1 calc R
C7 C 0.69402(11) 0.78905(11) 0.23651(11) 0.02202(14) Uani 1 1 d .
H7 H 0.5793 0.7893 0.2352 0.026 Uiso 1 1 calc R
C8 C 0.73864(9) 0.70915(9) 0.10755(9) 0.01742(12) Uani 1 1 d .
C9 C 0.60892(9) 0.65254(11) -0.02913(10) 0.02171(14) Uani 1 1 d .
H9 H 0.4951 0.6501 -0.0278 0.026 Uiso 1 1 calc R
C10 C 0.64648(10) 0.60071(10) -0.16466(9) 0.02144(15) Uani 1 1 d .
H10 H 0.5608 0.5545 -0.2537 0.026 Uiso 1 1 calc R
C11 C 0.81226(10) 0.61695(9) -0.16964(8) 0.01843(13) Uani 1 1 d .
H11 H 0.8355 0.5904 -0.2669 0.022 Uiso 1 1 calc R
C12 C 0.94456(9) 0.67075(8) -0.03675(8) 0.01489(12) Uani 1 1 d .
C13 C 0.91174(8) 0.70322(8) 0.11155(8) 0.01387(11) Uani 1 1 d .
C14 C 1.04160(9) 0.74514(8) 0.26507(8) 0.01400(11) Uani 1 1 d .
C15 C 1.26928(10) 0.53900(10) 0.23772(9) 0.01896(13) Uani 1 1 d .
H15A H 1.3216 0.4574 0.3218 0.028 Uiso 1 1 calc R
H15B H 1.3521 0.5747 0.1854 0.028 Uiso 1 1 calc R
H15C H 1.1714 0.4891 0.1570 0.028 Uiso 1 1 calc R
C16 C 1.10848(10) 0.71270(10) -0.06925(9) 0.01906(13) Uani 1 1 d .
H16A H 1.1662 0.6103 -0.0822 0.029 Uiso 1 1 calc R
H16B H 1.1817 0.7763 0.0218 0.029 Uiso 1 1 calc R
H16C H 1.0837 0.7786 -0.1684 0.029 Uiso 1 1 calc R

loop_
_atom_site_aniso_label
_atom_site_aniso_U_11
_atom_site_aniso_U_22
_atom_site_aniso_U_33
_atom_site_aniso_U_23
_atom_site_aniso_U_13
_atom_site_aniso_U_12
C1 0.0174(3) 0.0137(3) 0.0146(2) 0.0009(2) 0.00461(19) -0.0013(2)
C2 0.0221(3) 0.0206(3) 0.0162(3) 0.0009(2) 0.0024(2) -0.0030(3)
C3 0.0307(4) 0.0223(3) 0.0151(3) -0.0027(2) 0.0034(3) -0.0061(3)
C4 0.0336(4) 0.0178(3) 0.0155(3) -0.0033(2) 0.0094(3) -0.0030(3)
C5 0.0242(3) 0.0138(3) 0.0160(3) -0.0011(2) 0.0093(2) 0.0000(2)
C6 0.0269(4) 0.0191(3) 0.0237(3) -0.0015(3) 0.0148(3) 0.0026(3)
C7 0.0209(3) 0.0208(3) 0.0285(3) 0.0005(3) 0.0135(3) 0.0028(3)
C8 0.0162(3) 0.0158(3) 0.0210(3) 0.0008(2) 0.0069(2) 0.0007(2)
C9 0.0156(3) 0.0211(3) 0.0264(3) 0.0026(3) 0.0038(2) -0.0005(3)
C10 0.0208(3) 0.0175(3) 0.0213(3) 0.0008(2) -0.0002(2) -0.0017(3)
C11 0.0227(3) 0.0146(3) 0.0157(3) -0.0011(2) 0.0027(2) 0.0008(2)
C12 0.0181(3) 0.0122(3) 0.0141(2) -0.00050(19) 0.0046(2) 0.0006(2)
C13 0.0158(3) 0.0111(2) 0.0151(2) -0.0002(2) 0.00543(19) -0.0004(2)
C14 0.0177(3) 0.0117(2) 0.0135(2) -0.0004(2) 0.0061(2) -0.0014(2)
C15 0.0188(3) 0.0165(3) 0.0213(3) 0.0005(2) 0.0060(2) 0.0027(2)
C16 0.0214(3) 0.0211(3) 0.0165(3) -0.0004(2) 0.0086(2) -0.0001(2)

loop_
_atom_type_symbol
_atom_type_description
_atom_type_scat_dispersion_real
_atom_type_scat_dispersion_imag
_atom_type_scat_source
C C 0.0033 0.0016 'International Tables Vol C Tables 4.2.6.8 and 6.1.1.4'
H H 0.0000 0.0000 'International Tables Vol C Tables 4.2.6.8 and 6.1.1.4'

loop_
_exptl_crystal_face_index_h
_exptl_crystal_face_index_k
_exptl_crystal_face_index_l
_exptl_crystal_face_perp_dist
1.00 0.00 0.00 0.1010
-1.00 0.00 0.00 0.0580
-1.00 2.00 3.00 0.2430
1.00 -2.00 -3.00 0.1580
2.00 3.00 -2.00 0.1800
-2.00 -3.00 2.00 0.1850
-1.00 0.00 3.00 0.2020

loop_
_geom_angle_atom_site_label_1
_geom_angle_atom_site_label_2
_geom_angle_atom_site_label_3
_geom_angle
C2 C1 C14 119.09(7)
C2 C1 C15 116.69(6)
C14 C1 C15 123.54(6)
C1 C2 C3 122.12(7)
C4 C3 C2 118.99(7)
C3 C4 C5 120.47(7)
C4 C5 C14 120.49(7)
C4 C5 C6 119.32(7)
C14 C5 C6 119.99(7)
C7 C6 C5 120.66(7)
C6 C7 C8 120.86(7)
C9 C8 C13 120.54(7)
C9 C8 C7 119.24(7)
C13 C8 C7 119.91(7)
C10 C9 C8 120.27(7)
C9 C10 C11 119.19(7)
C12 C11 C10 122.20(7)
C11 C12 C13 119.01(6)
C11 C12 C16 115.93(6)
C13 C12 C16 124.51(6)
C12 C13 C8 117.43(6)
C12 C13 C14 124.88(6)
C8 C13 C14 117.47(6)
C1 C14 C5 117.36(6)
C1 C14 C13 124.81(6)
C5 C14 C13 117.66(6)

loop_
_geom_bond_atom_site_label_1
_geom_bond_atom_site_label_2
_geom_bond_distance
C1 C2 1.3939(10)
C1 C14 1.4239(10)
C1 C15 1.5120(10)
C2 C3 1.4003(12)
C3 C4 1.3773(13)
C4 C5 1.4083(11)
C5 C14 1.4278(9)
C5 C6 1.4392(11)
C6 C7 1.3491(12)
C7 C8 1.4404(11)
C8 C9 1.4087(11)
C8 C13 1.4287(9)
C9 C10 1.3766(12)
C10 C11 1.3979(11)
C11 C12 1.3929(9)
C12 C13 1.4247(9)
C12 C16 1.5137(10)
C13 C14 1.4707(9)
